data_7246613
loop_
_publ_author_name
'Zhang, Kena'
'Wang, Qiushuang'
'Gong, Yuanyuan'
'Wang, Nairong'
'Li, Xia'

_publ_section_title
;
 Four Zn(ii)-5-(2-carboxy-phenoxy)-1,3-benzenedicarboxylate coordination
 polymers induced by different N-ligands: synthesis, structure, and
 fluorescence detection for BPA and IMH
;
_journal_issue 20
_journal_name_full CrystEngComm
_journal_page_first 3033
_journal_page_last 3043
_journal_paper_doi 10.1039/D3CE00179B
_journal_volume 25
_journal_year 2023
_chemical_formula_sum 'C56 H44 N4 O15 Zn3'
_chemical_formula_weight 1209.06
_space_group_IT_number 13
_space_group_name_Hall '-P 2yc'
_space_group_name_H-M_alt 'P 1 2/c 1'
_symmetry_cell_setting monoclinic
_symmetry_space_group_name_H-M 'P 1 2/c 1'
_atom_sites_solution_hydrogens geom
_atom_sites_solution_primary direct
_atom_sites_solution_secondary difmap
_audit_creation_method SHELXL-97
_audit_update_record
;
2022-04-16 deposited with the CCDC.	2023-04-12 downloaded from the CCDC.
;
_cell_angle_alpha 90.00
_cell_angle_beta 107.4800(10)
_cell_angle_gamma 90.00
_cell_formula_units_Z 2
_cell_length_a 15.4865(6)
_cell_length_b 7.7516(3)
_cell_length_c 21.7882(9)
_cell_measurement_reflns_used 9147
_cell_measurement_temperature 293(2)
_cell_measurement_theta_max 29.336
_cell_measurement_theta_min 3.253
_cell_volume 2494.79(17)
_computing_structure_refinement 'SHELXL-97 (Sheldrick, 1997)'
_computing_structure_solution 'SHELXS-97 (Sheldrick, 1990)'
_diffrn_ambient_temperature 293(2)
_diffrn_measured_fraction_theta_full 0.998
_diffrn_measured_fraction_theta_max 0.998
_diffrn_measurement_device_type 'Rigaku Saturn724 CCD'
_diffrn_radiation_monochromator graphite
_diffrn_radiation_source 'fine-focus sealed tube'
_diffrn_radiation_type MoK\a
_diffrn_radiation_wavelength 0.71073
_diffrn_reflns_av_R_equivalents 0.1347
_diffrn_reflns_av_sigmaI/netI 0.0529
_diffrn_reflns_limit_h_max 18
_diffrn_reflns_limit_h_min -18
_diffrn_reflns_limit_k_max 9
_diffrn_reflns_limit_k_min -9
_diffrn_reflns_limit_l_max 25
_diffrn_reflns_limit_l_min -25
_diffrn_reflns_number 31767
_diffrn_reflns_theta_full 25.01
_diffrn_reflns_theta_max 25.01
_diffrn_reflns_theta_min 2.97
_exptl_absorpt_coefficient_mu 1.509
_exptl_absorpt_correction_T_max 0.8626
_exptl_absorpt_correction_T_min 0.5216
_exptl_absorpt_correction_type multi-scan
_exptl_absorpt_process_details 'SADABS; Bruker, 2000'
_exptl_crystal_colour colorless
_exptl_crystal_density_diffrn 1.610
_exptl_crystal_density_method 'not measured'
_exptl_crystal_description block
_exptl_crystal_F_000 1236
_exptl_crystal_size_max 0.496
_exptl_crystal_size_mid 0.289
_exptl_crystal_size_min 0.101
_refine_diff_density_max 0.573
_refine_diff_density_min -1.035
_refine_diff_density_rms 0.160
_refine_ls_extinction_method none
_refine_ls_goodness_of_fit_ref 1.085
_refine_ls_hydrogen_treatment mixed
_refine_ls_matrix_type full
_refine_ls_number_parameters 363
_refine_ls_number_reflns 4391
_refine_ls_number_restraints 24
_refine_ls_restrained_S_all 1.092
_refine_ls_R_factor_all 0.0480
_refine_ls_R_factor_gt 0.0429
_refine_ls_shift/su_max 0.004
_refine_ls_shift/su_mean 0.000
_refine_ls_structure_factor_coef Fsqd
_refine_ls_weighting_details 'calc w=1/[\s^2^(Fo^2^)+(0.0761P)^2^+0.7223P] where P=(Fo^2^+2Fc^2^)/3'
_refine_ls_weighting_scheme calc
_refine_ls_wR_factor_gt 0.1154
_refine_ls_wR_factor_ref 0.1200
_reflns_number_gt 3918
_reflns_number_total 4391
_reflns_threshold_expression >2sigma(I)
_cod_data_source_file d3ce00179b2.cif
_cod_data_source_block 111_CCDC2
_cod_depositor_comments 'Adding full bibliography for 7246611--7246614.cif.'
_cod_original_cell_volume 2494.78(17)
_cod_original_sg_symbol_H-M P2/c
_cod_database_code 7246613

loop_
_symmetry_equiv_pos_as_xyz
'x, y, z'
'-x, y, -z+1/2'
'-x, -y, -z'
'x, -y, z-1/2'

loop_
_atom_site_label
_atom_site_type_symbol
_atom_site_fract_x
_atom_site_fract_y
_atom_site_fract_z
_atom_site_U_iso_or_equiv
_atom_site_adp_type
_atom_site_occupancy
_atom_site_symmetry_multiplicity
_atom_site_calc_flag
_atom_site_refinement_flags
_atom_site_disorder_assembly
_atom_site_disorder_group
Zn1 Zn 0.0000 0.54966(2) 0.2500 0.02220(4) Uani 1 2 d S . .
Zn2 Zn 0.409994(7) 1.011051(15) 0.166193(5) 0.02351(4) Uani 1 1 d . . .
O1 O 0.11142(5) 0.67564(11) 0.28332(4) 0.0393(2) Uani 1 1 d . . .
O2 O 0.25940(5) 1.25671(11) 0.45952(3) 0.0399(2) Uani 1 1 d . . .
O3 O 0.07017(5) 0.74657(12) 0.36889(4) 0.0529(3) Uani 1 1 d . . .
O4 O 0.37726(5) 0.95121(11) 0.24529(3) 0.0345(2) Uani 1 1 d . . .
O5 O 0.46908(5) 1.10646(10) 0.32447(4) 0.0329(2) Uani 1 1 d . . .
O6A O 0.3502(2) 1.1198(3) 0.58300(13) 0.0629(5) Uani 0.3744(11) 1 d PU . 1
O6B O 0.37743(12) 1.07424(19) 0.55301(8) 0.0629(5) Uani 0.6256(11) 1 d PU . 2
N2 N 0.03466(6) 0.36999(12) 0.19220(4) 0.0308(3) Uani 1 1 d . . .
N1 N 0.32161(6) -0.78868(12) 0.13801(4) 0.0277(2) Uani 1 1 d . . .
C8 C 0.08150(7) -0.06556(15) 0.08383(5) 0.0303(3) Uani 1 1 d . . .
H8A H 0.1042 -0.0239 0.0496 0.036 Uiso 1 1 calc R . .
H8B H 0.0225 -0.1164 0.0637 0.036 Uiso 1 1 calc R . .
C2 C 0.20567(7) -0.64378(14) 0.05741(5) 0.0293(3) Uani 1 1 d . . .
H2 H 0.1660 -0.6435 0.0158 0.035 Uiso 1 1 calc R . .
C25 C 0.43271(7) 1.66995(15) 0.52372(5) 0.0312(3) Uani 1 1 d . . .
H25 H 0.4688 1.7660 0.5390 0.037 Uiso 1 1 calc R . .
C12 C -0.00823(7) 0.35183(15) 0.12953(5) 0.0322(3) Uani 1 1 d . . .
H12 H -0.0502 0.4349 0.1088 0.039 Uiso 1 1 calc R . .
C13 C 0.00759(8) 0.21510(15) 0.09476(5) 0.0344(3) Uani 1 1 d . . .
H13 H -0.0237 0.2081 0.0511 0.041 Uiso 1 1 calc R . .
C11 C 0.09610(10) 0.25037(19) 0.21920(6) 0.0601(4) Uani 1 1 d . . .
H11 H 0.1285 0.2626 0.2625 0.072 Uiso 1 1 calc R . .
C20 C 0.25829(6) 0.90019(13) 0.31748(4) 0.0221(3) Uani 1 1 d . . .
H20 H 0.2555 0.8215 0.2847 0.026 Uiso 1 1 calc R . .
C19 C 0.32651(7) 1.02348(13) 0.33366(5) 0.0215(3) Uani 1 1 d . . .
C9 C 0.06859(7) 0.08753(14) 0.12261(5) 0.0255(3) Uani 1 1 d . . .
C23 C 0.31833(8) 1.52942(15) 0.44026(5) 0.0328(3) Uani 1 1 d . . .
H23 H 0.2776 1.5302 0.3990 0.039 Uiso 1 1 calc R . .
C15 C 0.19417(6) 0.89524(13) 0.35060(5) 0.0231(3) Uani 1 1 d . . .
C27 C 0.38466(7) 1.38258(14) 0.54088(5) 0.0259(3) Uani 1 1 d . . .
C18 C 0.33053(6) 1.14495(14) 0.38159(4) 0.0252(3) Uani 1 1 d . . .
H18 H 0.3763 1.2273 0.3923 0.030 Uiso 1 1 calc R . .
C17 C 0.26478(6) 1.14031(14) 0.41291(4) 0.0253(3) Uani 1 1 d . . .
C22 C 0.32343(6) 1.38785(14) 0.47936(5) 0.0268(3) Uani 1 1 d . . .
C14 C 0.11959(7) 0.76347(14) 0.33412(5) 0.0290(3) Uani 1 1 d . . .
C1 C 0.26354(7) -0.77899(14) 0.07822(5) 0.0284(3) Uani 1 1 d . . .
H1 H 0.2628 -0.8686 0.0497 0.034 Uiso 1 1 calc R . .
C7 C 0.14449(7) -0.20774(15) 0.11946(5) 0.0313(3) Uani 1 1 d . . .
H7A H 0.2053 -0.1623 0.1373 0.038 Uiso 1 1 calc R . .
H7B H 0.1241 -0.2501 0.1547 0.038 Uiso 1 1 calc R . .
C3 C 0.20619(7) -0.50565(14) 0.09881(5) 0.0289(3) Uani 1 1 d . . .
C26 C 0.43835(7) 1.52767(14) 0.56243(5) 0.0283(3) Uani 1 1 d . . .
H26 H 0.4788 1.5283 0.6038 0.034 Uiso 1 1 calc R . .
C24 C 0.37333(8) 1.66966(15) 0.46214(5) 0.0359(3) Uani 1 1 d . . .
H24 H 0.3705 1.7644 0.4354 0.043 Uiso 1 1 calc R . .
C6 C 0.14517(8) -0.35390(15) 0.07356(5) 0.0337(3) Uani 1 1 d . . .
H6A H 0.0837 -0.3970 0.0568 0.040 Uiso 1 1 calc R . .
H6B H 0.1617 -0.3061 0.0375 0.040 Uiso 1 1 calc R . .
C21 C 0.39646(7) 1.02694(13) 0.29845(5) 0.0236(3) Uani 1 1 d . . .
C16 C 0.19840(7) 1.01491(14) 0.39844(5) 0.0272(3) Uani 1 1 d . . .
H16 H 0.1562 1.0109 0.4211 0.033 Uiso 1 1 calc R . .
C10 C 0.11416(10) 0.11079(19) 0.18685(6) 0.0568(4) Uani 1 1 d . . .
H10 H 0.1575 0.0309 0.2083 0.068 Uiso 1 1 calc R . .
C5 C 0.32139(8) -0.65731(15) 0.17786(5) 0.0376(3) Uani 1 1 d . . .
H5 H 0.3608 -0.6614 0.2195 0.045 Uiso 1 1 calc R . .
C28 C 0.39437(8) 1.22907(17) 0.58343(6) 0.0464(4) Uani 1 1 d . . .
C4 C 0.26534(9) -0.51638(15) 0.15985(6) 0.0380(4) Uani 1 1 d . . .
H4 H 0.2676 -0.4281 0.1892 0.046 Uiso 1 1 calc R . .
O7A O 0.46444(17) 1.2562(3) 0.64396(10) 0.0502(4) Uani 0.3744(11) 1 d PU . 1
O7B O 0.41031(10) 1.2338(2) 0.63935(6) 0.0502(4) Uani 0.6256(11) 1 d PU . 2
O8 O 0.5000 0.5440(3) 0.2500 0.1372(12) Uani 1 2 d SG . .
H8D H 0.4808 0.5966 0.2776 0.206 Uiso 0.50 1 d PG . .
H8C H 0.4893 0.6046 0.2160 0.206 Uiso 0.50 1 d PG . .

loop_
_atom_site_aniso_label
_atom_site_aniso_U_11
_atom_site_aniso_U_22
_atom_site_aniso_U_33
_atom_site_aniso_U_23
_atom_site_aniso_U_13
_atom_site_aniso_U_12
Zn1 0.02421(7) 0.01767(8) 0.02458(8) 0.000 0.00712(6) 0.000
Zn2 0.02634(6) 0.02190(6) 0.02500(6) -0.00081(4) 0.01185(5) 0.00251(4)
O1 0.0369(4) 0.0369(4) 0.0452(4) -0.0156(4) 0.0140(3) -0.0143(3)
O2 0.0436(3) 0.0409(4) 0.0456(4) -0.0250(3) 0.0294(3) -0.0207(3)
O3 0.0509(4) 0.0458(5) 0.0788(5) -0.0225(4) 0.0448(3) -0.0253(4)
O4 0.0467(4) 0.0359(4) 0.0288(3) -0.0046(3) 0.0235(3) -0.0063(4)
O5 0.0266(3) 0.0303(4) 0.0473(4) -0.0062(3) 0.0195(3) -0.0040(3)
O6A 0.0892(9) 0.0236(6) 0.0662(10) 0.0058(6) 0.0087(8) -0.0130(6)
O6B 0.0892(9) 0.0236(6) 0.0662(10) 0.0058(6) 0.0087(8) -0.0130(6)
N2 0.0362(4) 0.0254(5) 0.0280(4) -0.0017(4) 0.0055(3) 0.0073(4)
N1 0.0309(4) 0.0254(4) 0.0285(4) 0.0002(4) 0.0116(3) 0.0026(4)
C8 0.0385(5) 0.0240(6) 0.0302(5) 0.0006(4) 0.0133(4) 0.0072(4)
C2 0.0295(5) 0.0269(5) 0.0310(5) 0.0002(4) 0.0081(4) 0.0020(4)
C25 0.0329(5) 0.0205(5) 0.0416(5) -0.0031(5) 0.0132(4) -0.0028(4)
C12 0.0398(5) 0.0268(5) 0.0285(5) 0.0010(4) 0.0081(4) 0.0098(5)
C13 0.0463(6) 0.0299(6) 0.0230(5) 0.0011(5) 0.0046(4) 0.0124(5)
C11 0.0758(8) 0.0587(8) 0.0294(6) -0.0128(6) -0.0089(6) 0.0375(7)
C20 0.0235(4) 0.0228(5) 0.0193(4) -0.0018(4) 0.0053(3) 0.0012(4)
C19 0.0224(4) 0.0234(5) 0.0203(5) 0.0027(4) 0.0088(4) 0.0006(4)
C9 0.0299(5) 0.0219(5) 0.0253(5) 0.0002(4) 0.0093(4) 0.0033(4)
C23 0.0362(5) 0.0398(6) 0.0205(5) -0.0004(5) 0.0057(4) 0.0004(5)
C15 0.0232(4) 0.0209(5) 0.0244(4) -0.0003(4) 0.0058(4) -0.0029(4)
C27 0.0341(4) 0.0231(5) 0.0258(4) 0.0000(4) 0.0169(3) 0.0029(4)
C18 0.0253(4) 0.0250(5) 0.0270(4) -0.0025(4) 0.0105(4) -0.0060(4)
C17 0.0297(4) 0.0257(5) 0.0228(4) -0.0066(4) 0.0114(4) -0.0019(4)
C22 0.0302(4) 0.0259(5) 0.0290(5) -0.0081(4) 0.0159(3) -0.0036(4)
C14 0.0249(4) 0.0223(5) 0.0394(5) -0.0029(4) 0.0091(4) -0.0015(4)
C1 0.0300(4) 0.0245(5) 0.0328(5) -0.0037(4) 0.0125(4) 0.0009(4)
C7 0.0357(5) 0.0269(5) 0.0338(5) 0.0018(5) 0.0145(4) 0.0074(5)
C3 0.0348(5) 0.0222(5) 0.0357(6) 0.0030(4) 0.0195(4) 0.0037(4)
C26 0.0328(5) 0.0286(5) 0.0231(5) -0.0023(4) 0.0080(4) 0.0037(5)
C24 0.0470(6) 0.0276(6) 0.0346(5) 0.0100(5) 0.0148(4) 0.0043(5)
C6 0.0418(5) 0.0270(6) 0.0340(5) 0.0033(5) 0.0140(4) 0.0086(5)
C21 0.0267(4) 0.0170(5) 0.0308(5) 0.0042(4) 0.0139(4) 0.0017(4)
C16 0.0264(5) 0.0297(6) 0.0288(5) -0.0012(4) 0.0135(4) -0.0039(4)
C10 0.0750(8) 0.0507(7) 0.0312(6) -0.0071(6) -0.0045(6) 0.0419(6)
C5 0.0520(6) 0.0307(6) 0.0289(5) -0.0026(5) 0.0101(5) 0.0088(5)
C28 0.0475(5) 0.0369(6) 0.0654(6) 0.0257(5) 0.0328(5) 0.0124(5)
C4 0.0536(7) 0.0320(6) 0.0302(6) -0.0054(5) 0.0155(5) 0.0102(5)
O7A 0.0809(10) 0.0407(6) 0.0342(5) 0.0140(5) 0.0252(6) 0.0092(7)
O7B 0.0809(10) 0.0407(6) 0.0342(5) 0.0140(5) 0.0252(6) 0.0092(7)
O8 0.178(2) 0.0604(12) 0.1181(18) 0.000 -0.0389(17) 0.000

loop_
_atom_type_symbol
_atom_type_description
_atom_type_scat_dispersion_real
_atom_type_scat_dispersion_imag
_atom_type_scat_source
C C 0.0033 0.0016 'International Tables Vol C Tables 4.2.6.8 and 6.1.1.4'
H H 0.0000 0.0000 'International Tables Vol C Tables 4.2.6.8 and 6.1.1.4'
N N 0.0061 0.0033 'International Tables Vol C Tables 4.2.6.8 and 6.1.1.4'
O O 0.0106 0.0060 'International Tables Vol C Tables 4.2.6.8 and 6.1.1.4'
Zn Zn 0.2839 1.4301 'International Tables Vol C Tables 4.2.6.8 and 6.1.1.4'

loop_
_geom_angle_atom_site_label_1
_geom_angle_atom_site_label_2
_geom_angle_atom_site_label_3
_geom_angle
_geom_angle_site_symmetry_1
_geom_angle_site_symmetry_3
_geom_angle_publ_flag
O1 Zn1 O1 119.03(5) . 2 ?
O1 Zn1 N2 118.84(3) . 2 ?
O1 Zn1 N2 101.86(4) 2 2 ?
O1 Zn1 N2 101.86(4) . . ?
O1 Zn1 N2 118.84(3) 2 . ?
N2 Zn1 N2 94.63(5) 2 . ?
O5 Zn2 O7B 107.66(5) 2_655 4_575 ?
O5 Zn2 O4 118.69(3) 2_655 . ?
O7B Zn2 O4 93.21(5) 4_575 . ?
O5 Zn2 N1 106.09(3) 2_655 1_575 ?
O7B Zn2 N1 134.40(4) 4_575 1_575 ?
O4 Zn2 N1 96.64(4) . 1_575 ?
O5 Zn2 O6A 116.30(10) 2_655 4_575 ?
O7B Zn2 O6A 45.90(8) 4_575 4_575 ?
O4 Zn2 O6A 119.15(9) . 4_575 ?
N1 Zn2 O6A 91.51(8) 1_575 4_575 ?
O5 Zn2 O7A 87.89(7) 2_655 4_575 ?
O7B Zn2 O7A 20.10(7) 4_575 4_575 ?
O4 Zn2 O7A 100.02(6) . 4_575 ?
N1 Zn2 O7A 149.58(5) 1_575 4_575 ?
O6A Zn2 O7A 58.13(9) 4_575 4_575 ?
O5 Zn2 O6B 96.15(5) 2_655 4_575 ?
O7B Zn2 O6B 57.64(5) 4_575 4_575 ?
O4 Zn2 O6B 141.05(5) . 4_575 ?
N1 Zn2 O6B 89.18(4) 1_575 4_575 ?
O6A Zn2 O6B 21.93(10) 4_575 4_575 ?
O7A Zn2 O6B 62.09(6) 4_575 4_575 ?
O5 Zn2 C28 103.45(4) 2_655 4_575 ?
O7B Zn2 C28 26.26(5) 4_575 4_575 ?
O4 Zn2 C28 116.54(4) . 4_575 ?
N1 Zn2 C28 115.47(3) 1_575 4_575 ?
O6A Zn2 C28 24.27(8) 4_575 4_575 ?
O7A Zn2 C28 34.12(5) 4_575 4_575 ?
O6B Zn2 C28 31.40(5) 4_575 4_575 ?
C14 O1 Zn1 116.29(7) . . ?
C17 O2 C22 120.68(9) . . ?
C21 O4 Zn2 129.78(7) . . ?
C21 O5 Zn2 123.84(7) . 2_655 ?
C28 O6A Zn2 105.23(18) . 4_576 ?
C28 O6B Zn2 78.25(9) . 4_576 ?
C11 N2 C12 116.63(10) . . ?
C11 N2 Zn1 118.99(8) . . ?
C12 N2 Zn1 123.88(7) . . ?
C5 N1 C1 117.04(9) . . ?
C5 N1 Zn2 121.07(6) . 1_535 ?
C1 N1 Zn2 121.84(7) . 1_535 ?
C9 C8 C7 117.25(8) . . ?
C9 C8 H8A 108.0 . . ?
C7 C8 H8A 108.0 . . ?
C9 C8 H8B 108.0 . . ?
C7 C8 H8B 108.0 . . ?
H8A C8 H8B 107.2 . . ?
C1 C2 C3 119.83(9) . . ?
C1 C2 H2 120.1 . . ?
C3 C2 H2 120.1 . . ?
C26 C25 C24 119.74(10) . . ?
C26 C25 H25 120.1 . . ?
C24 C25 H25 120.1 . . ?
N2 C12 C13 122.13(10) . . ?
N2 C12 H12 118.9 . . ?
C13 C12 H12 118.9 . . ?
C12 C13 C9 121.76(9) . . ?
C12 C13 H13 119.1 . . ?
C9 C13 H13 119.1 . . ?
N2 C11 C10 123.61(11) . . ?
N2 C11 H11 118.2 . . ?
C10 C11 H11 118.2 . . ?
C19 C20 C15 119.59(9) . . ?
C19 C20 H20 120.2 . . ?
C15 C20 H20 120.2 . . ?
C20 C19 C18 120.95(10) . . ?
C20 C19 C21 119.48(9) . . ?
C18 C19 C21 119.56(9) . . ?
C13 C9 C10 115.37(11) . . ?
C13 C9 C8 120.57(9) . . ?
C10 C9 C8 124.06(10) . . ?
C24 C23 C22 120.09(9) . . ?
C24 C23 H23 120.0 . . ?
C22 C23 H23 120.0 . . ?
C16 C15 C20 119.52(9) . . ?
C16 C15 C14 119.69(10) . . ?
C20 C15 C14 120.78(9) . . ?
C22 C27 C26 117.79(10) . . ?
C22 C27 C28 122.41(10) . . ?
C26 C27 C28 119.80(9) . . ?
C17 C18 C19 118.52(9) . . ?
C17 C18 H18 120.7 . . ?
C19 C18 H18 120.7 . . ?
O2 C17 C16 115.03(10) . . ?
O2 C17 C18 124.14(9) . . ?
C16 C17 C18 120.83(10) . . ?
C23 C22 C27 121.03(10) . . ?
C23 C22 O2 119.07(8) . . ?
C27 C22 O2 119.52(9) . . ?
O3 C14 O1 123.96(10) . . ?
O3 C14 C15 119.95(10) . . ?
O1 C14 C15 116.09(10) . . ?
N1 C1 C2 123.11(10) . . ?
N1 C1 H1 118.4 . . ?
C2 C1 H1 118.4 . . ?
C6 C7 C8 109.62(8) . . ?
C6 C7 H7A 109.7 . . ?
C8 C7 H7A 109.7 . . ?
C6 C7 H7B 109.7 . . ?
C8 C7 H7B 109.7 . . ?
H7A C7 H7B 108.2 . . ?
C4 C3 C2 116.84(10) . . ?
C4 C3 C6 124.37(10) . . ?
C2 C3 C6 118.75(9) . . ?
C25 C26 C27 121.27(9) . . ?
C25 C26 H26 119.4 . . ?
C27 C26 H26 119.4 . . ?
C23 C24 C25 120.05(11) . . ?
C23 C24 H24 120.0 . . ?
C25 C24 H24 120.0 . . ?
C3 C6 C7 118.14(9) . . ?
C3 C6 H6A 107.8 . . ?
C7 C6 H6A 107.8 . . ?
C3 C6 H6B 107.8 . . ?
C7 C6 H6B 107.8 . . ?
H6A C6 H6B 107.1 . . ?
O4 C21 O5 125.33(11) . . ?
O4 C21 C19 117.15(9) . . ?
O5 C21 C19 117.52(9) . . ?
C17 C16 C15 120.53(11) . . ?
C17 C16 H16 119.7 . . ?
C15 C16 H16 119.7 . . ?
C11 C10 C9 120.43(12) . . ?
C11 C10 H10 119.8 . . ?
C9 C10 H10 119.8 . . ?
N1 C5 C4 122.87(10) . . ?
N1 C5 H5 118.6 . . ?
C4 C5 H5 118.6 . . ?
O6A C28 O7B 88.21(19) . . ?
O6A C28 O6B 43.83(19) . . ?
O7B C28 O6B 119.07(15) . . ?
O6A C28 O7A 114.7(2) . . ?
O7B C28 O7A 35.02(13) . . ?
O6B C28 O7A 123.66(15) . . ?
O6A C28 C27 132.21(17) . . ?
O7B C28 C27 125.07(13) . . ?
O6B C28 C27 115.73(12) . . ?
O7A C28 C27 111.03(13) . . ?
O6A C28 Zn2 50.50(14) . 4_576 ?
O7B C28 Zn2 48.76(9) . 4_576 ?
O6B C28 Zn2 70.35(9) . 4_576 ?
O7A C28 Zn2 64.95(11) . 4_576 ?
C27 C28 Zn2 173.65(9) . 4_576 ?
C3 C4 C5 120.30(11) . . ?
C3 C4 H4 119.9 . . ?
C5 C4 H4 119.9 . . ?
C28 O7A Zn2 80.93(12) . 4_576 ?
C28 O7B Zn2 104.98(11) . 4_576 ?
H8D O8 H8C 109.5 . . ?

loop_
_geom_bond_atom_site_label_1
_geom_bond_atom_site_label_2
_geom_bond_distance
_geom_bond_site_symmetry_2
_geom_bond_publ_flag
Zn1 O1 1.9250(7) . ?
Zn1 O1 1.9250(7) 2 ?
Zn1 N2 2.0542(10) 2 ?
Zn1 N2 2.0542(10) . ?
Zn2 O5 1.9664(7) 2_655 ?
Zn2 O7B 1.9865(15) 4_575 ?
Zn2 O4 1.9917(8) . ?
Zn2 N1 2.0385(9) 1_575 ?
Zn2 O6A 2.041(3) 4_575 ?
Zn2 O7A 2.341(3) 4_575 ?
Zn2 O6B 2.4548(17) 4_575 ?
Zn2 C28 2.5520(13) 4_575 ?
O1 C14 1.2730(14) . ?
O2 C17 1.3796(13) . ?
O2 C22 1.3949(13) . ?
O3 C14 1.2348(15) . ?
O4 C21 1.2520(13) . ?
O5 C21 1.2583(12) . ?
O5 Zn2 1.9664(7) 2_655 ?
O6A C28 1.087(3) . ?
O6A Zn2 2.041(3) 4_576 ?
O6B C28 1.358(2) . ?
O6B Zn2 2.4548(17) 4_576 ?
N2 C11 1.3323(16) . ?
N2 C12 1.3345(13) . ?
N1 C5 1.3389(15) . ?
N1 C1 1.3444(12) . ?
N1 Zn2 2.0385(9) 1_535 ?
C8 C9 1.5044(16) . ?
C8 C7 1.5212(15) . ?
C8 H8A 0.9700 . ?
C8 H8B 0.9700 . ?
C2 C1 1.3650(15) . ?
C2 C3 1.3986(16) . ?
C2 H2 0.9300 . ?
C25 C26 1.3751(16) . ?
C25 C24 1.3801(14) . ?
C25 H25 0.9300 . ?
C12 C13 1.3671(17) . ?
C12 H12 0.9300 . ?
C13 C9 1.3763(15) . ?
C13 H13 0.9300 . ?
C11 C10 1.365(2) . ?
C11 H11 0.9300 . ?
C20 C19 1.3893(14) . ?
C20 C15 1.3923(15) . ?
C20 H20 0.9300 . ?
C19 C18 1.3935(15) . ?
C19 C21 1.5039(16) . ?
C9 C10 1.3771(15) . ?
C23 C24 1.3750(16) . ?
C23 C22 1.3769(16) . ?
C23 H23 0.9300 . ?
C15 C16 1.3822(15) . ?
C15 C14 1.5024(14) . ?
C27 C22 1.3906(12) . ?
C27 C26 1.3936(15) . ?
C27 C28 1.4882(16) . ?
C18 C17 1.3861(15) . ?
C18 H18 0.9300 . ?
C17 C16 1.3807(15) . ?
C1 H1 0.9300 . ?
C7 C6 1.5134(16) . ?
C7 H7A 0.9700 . ?
C7 H7B 0.9700 . ?
C3 C4 1.3722(15) . ?
C3 C6 1.5056(15) . ?
C26 H26 0.9300 . ?
C24 H24 0.9300 . ?
C6 H6A 0.9700 . ?
C6 H6B 0.9700 . ?
C16 H16 0.9300 . ?
C10 H10 0.9300 . ?
C5 C4 1.3770(17) . ?
C5 H5 0.9300 . ?
C28 O7B 1.1687(18) . ?
C28 O7A 1.449(2) . ?
C28 Zn2 2.5520(13) 4_576 ?
C4 H4 0.9300 . ?
O7A Zn2 2.341(3) 4_576 ?
O7B Zn2 1.9865(15) 4_576 ?
O8 H8D 0.8504 . ?
O8 H8C 0.8495 . ?

loop_
_geom_torsion_atom_site_label_1
_geom_torsion_atom_site_label_2
_geom_torsion_atom_site_label_3
_geom_torsion_atom_site_label_4
_geom_torsion
_geom_torsion_site_symmetry_1
_geom_torsion_site_symmetry_2
_geom_torsion_site_symmetry_3
_geom_torsion_site_symmetry_4
_geom_torsion_publ_flag
O1 Zn1 O1 C14 66.34(7) 2 . . . ?
N2 Zn1 O1 C14 -58.69(9) 2 . . . ?
N2 Zn1 O1 C14 -160.80(8) . . . . ?
O5 Zn2 O4 C21 37.72(10) 2_655 . . . ?
O7B Zn2 O4 C21 149.87(9) 4_575 . . . ?
N1 Zn2 O4 C21 -74.73(9) 1_575 . . . ?
O6A Zn2 O4 C21 -170.20(12) 4_575 . . . ?
O7A Zn2 O4 C21 130.82(10) 4_575 . . . ?
O6B Zn2 O4 C21 -171.69(9) 4_575 . . . ?
C28 Zn2 O4 C21 162.45(8) 4_575 . . . ?
O1 Zn1 N2 C11 65.62(11) . . . . ?
O1 Zn1 N2 C11 -161.41(10) 2 . . . ?
N2 Zn1 N2 C11 -55.15(10) 2 . . . ?
O1 Zn1 N2 C12 -122.72(9) . . . . ?
O1 Zn1 N2 C12 10.26(11) 2 . . . ?
N2 Zn1 N2 C12 116.52(10) 2 . . . ?
C11 N2 C12 C13 1.92(18) . . . . ?
Zn1 N2 C12 C13 -169.93(9) . . . . ?
N2 C12 C13 C9 0.30(19) . . . . ?
C12 N2 C11 C10 -2.3(2) . . . . ?
Zn1 N2 C11 C10 169.93(13) . . . . ?
C15 C20 C19 C18 -1.50(14) . . . . ?
C15 C20 C19 C21 179.13(9) . . . . ?
C12 C13 C9 C10 -2.09(18) . . . . ?
C12 C13 C9 C8 177.21(11) . . . . ?
C7 C8 C9 C13 -175.17(11) . . . . ?
C7 C8 C9 C10 4.06(18) . . . . ?
C19 C20 C15 C16 1.05(14) . . . . ?
C19 C20 C15 C14 179.95(9) . . . . ?
C20 C19 C18 C17 -0.02(14) . . . . ?
C21 C19 C18 C17 179.35(9) . . . . ?
C22 O2 C17 C16 178.82(8) . . . . ?
C22 O2 C17 C18 -1.49(14) . . . . ?
C19 C18 C17 O2 -177.66(9) . . . . ?
C19 C18 C17 C16 2.01(14) . . . . ?
C24 C23 C22 C27 -0.97(18) . . . . ?
C24 C23 C22 O2 171.86(11) . . . . ?
C26 C27 C22 C23 2.23(17) . . . . ?
C28 C27 C22 C23 -177.62(11) . . . . ?
C26 C27 C22 O2 -170.57(10) . . . . ?
C28 C27 C22 O2 9.58(17) . . . . ?
C17 O2 C22 C23 76.37(13) . . . . ?
C17 O2 C22 C27 -110.69(11) . . . . ?
Zn1 O1 C14 O3 14.37(14) . . . . ?
Zn1 O1 C14 C15 -165.04(7) . . . . ?
C16 C15 C14 O3 -10.11(15) . . . . ?
C20 C15 C14 O3 170.99(9) . . . . ?
C16 C15 C14 O1 169.32(9) . . . . ?
C20 C15 C14 O1 -9.58(14) . . . . ?
C5 N1 C1 C2 -0.28(17) . . . . ?
Zn2 N1 C1 C2 -177.83(9) 1_535 . . . ?
C3 C2 C1 N1 1.01(18) . . . . ?
C9 C8 C7 C6 177.12(10) . . . . ?
C1 C2 C3 C4 -1.17(18) . . . . ?
C1 C2 C3 C6 176.83(11) . . . . ?
C24 C25 C26 C27 -0.43(18) . . . . ?
C22 C27 C26 C25 -1.53(17) . . . . ?
C28 C27 C26 C25 178.32(11) . . . . ?
C22 C23 C24 C25 -1.06(19) . . . . ?
C26 C25 C24 C23 1.75(19) . . . . ?
C4 C3 C6 C7 -3.90(19) . . . . ?
C2 C3 C6 C7 178.27(11) . . . . ?
C8 C7 C6 C3 177.84(10) . . . . ?
Zn2 O4 C21 O5 -34.05(15) . . . . ?
Zn2 O4 C21 C19 145.42(7) . . . . ?
Zn2 O5 C21 O4 -48.55(14) 2_655 . . . ?
Zn2 O5 C21 C19 131.98(8) 2_655 . . . ?
C20 C19 C21 O4 18.87(14) . . . . ?
C18 C19 C21 O4 -160.51(9) . . . . ?
C20 C19 C21 O5 -161.62(9) . . . . ?
C18 C19 C21 O5 19.00(14) . . . . ?
O2 C17 C16 C15 177.22(9) . . . . ?
C18 C17 C16 C15 -2.48(15) . . . . ?
C20 C15 C16 C17 0.91(14) . . . . ?
C14 C15 C16 C17 -178.00(9) . . . . ?
N2 C11 C10 C9 0.5(2) . . . . ?
C13 C9 C10 C11 1.7(2) . . . . ?
C8 C9 C10 C11 -177.57(13) . . . . ?
C1 N1 C5 C4 -0.25(18) . . . . ?
Zn2 N1 C5 C4 177.32(10) 1_535 . . . ?
Zn2 O6A C28 O7B -34.01(17) 4_576 . . . ?
Zn2 O6A C28 O6B 103.3(2) 4_576 . . . ?
Zn2 O6A C28 O7A -10.4(3) 4_576 . . . ?
Zn2 O6A C28 C27 -172.40(13) 4_576 . . . ?
Zn2 O6B C28 O6A -52.9(2) 4_576 . . . ?
Zn2 O6B C28 O7B -1.99(14) 4_576 . . . ?
Zn2 O6B C28 O7A 38.94(18) 4_576 . . . ?
Zn2 O6B C28 C27 -177.99(10) 4_576 . . . ?
C22 C27 C28 O6A -19.1(3) . . . . ?
C26 C27 C28 O6A 161.1(3) . . . . ?
C22 C27 C28 O7B -144.89(15) . . . . ?
C26 C27 C28 O7B 35.3(2) . . . . ?
C22 C27 C28 O6B 30.84(18) . . . . ?
C26 C27 C28 O6B -149.01(14) . . . . ?
C22 C27 C28 O7A 178.45(15) . . . . ?
C26 C27 C28 O7A -1.40(19) . . . . ?
C22 C27 C28 Zn2 -131.8(7) . . . 4_576 ?
C26 C27 C28 Zn2 48.4(8) . . . 4_576 ?
C2 C3 C4 C5 0.67(19) . . . . ?
C6 C3 C4 C5 -177.19(12) . . . . ?
N1 C5 C4 C3 0.0(2) . . . . ?
O6A C28 O7A Zn2 8.9(2) . . . 4_576 ?
O7B C28 O7A Zn2 53.05(18) . . . 4_576 ?
O6B C28 O7A Zn2 -40.79(18) . . . 4_576 ?
C27 C28 O7A Zn2 174.65(10) . . . 4_576 ?
O6A C28 O7B Zn2 35.02(18) . . . 4_576 ?
O6B C28 O7B Zn2 2.49(18) . . . 4_576 ?
O7A C28 O7B Zn2 -105.7(2) . . . 4_576 ?
C27 C28 O7B Zn2 178.08(10) . . . 4_576 ?
